data_1555146
loop_
_publ_author_name
'Sun, Jing'
'Sun, Quan-Shun'
'Yan, Chao-Guo'

_publ_section_title
;
 Efficient synthesis of novel cyclic fused-phenothiazines via domino
 cyclization of 2-(benzo[b][1,4]thiazin-3-ylidene)acetate, aromatic
 aldehydes and cyclic 1,3-diketones
;
_journal_issue 20
_journal_name_full 'Organic Chemistry Frontiers'
_journal_page_first 3555
_journal_paper_doi 10.1039/C9QO00951E
_journal_volume 6
_journal_year 2019
_chemical_formula_moiety 'C35 H22 Cl2 N2 O3 S2'
_chemical_formula_sum 'C35 H22 Cl2 N2 O3 S2'
_chemical_formula_weight 653.56
_space_group_crystal_system monoclinic
_space_group_IT_number 15
_space_group_name_Hall '-C 2yc'
_space_group_name_H-M_alt 'C 1 2/c 1'
_atom_sites_solution_hydrogens geom
_audit_creation_method SHELXL-2014/7
_audit_update_record
;
2018-12-07 deposited with the CCDC.	2019-08-30 downloaded from the CCDC.
;
_cell_angle_alpha 90
_cell_angle_beta 91.1650(19)
_cell_angle_gamma 90
_cell_formula_units_Z 8
_cell_length_a 18.2890(10)
_cell_length_b 13.2118(8)
_cell_length_c 24.2095(13)
_cell_measurement_reflns_used 6995
_cell_measurement_temperature 296(2)
_cell_measurement_theta_max 24.59
_cell_measurement_theta_min 2.52
_cell_volume 5848.5(6)
_computing_cell_refinement 'Bruker SAINT'
_computing_data_collection 'Bruker APEX2'
_computing_data_reduction 'Bruker SAINT'
_computing_molecular_graphics 'Bruker SHELXTL'
_computing_publication_material 'Bruker SHELXTL'
_computing_structure_refinement 'SHELXL-2014/7 (Sheldrick, 2014)'
_computing_structure_solution 'SHELXS-97 (Sheldrick 2008)'
_diffrn_ambient_temperature 296(2)
_diffrn_measured_fraction_theta_full 0.998
_diffrn_measured_fraction_theta_max 0.994
_diffrn_measurement_device_type 'CCD area detector'
_diffrn_measurement_method 'phi and omega scans'
_diffrn_radiation_source 'fine-focus sealed tube'
_diffrn_radiation_type MoK\a
_diffrn_radiation_wavelength 0.71073
_diffrn_reflns_av_R_equivalents 0.0748
_diffrn_reflns_av_unetI/netI 0.0915
_diffrn_reflns_Laue_measured_fraction_full 0.998
_diffrn_reflns_Laue_measured_fraction_max 0.994
_diffrn_reflns_limit_h_max 22
_diffrn_reflns_limit_h_min -23
_diffrn_reflns_limit_k_max 17
_diffrn_reflns_limit_k_min -17
_diffrn_reflns_limit_l_max 30
_diffrn_reflns_limit_l_min -31
_diffrn_reflns_number 29555
_diffrn_reflns_point_group_measured_fraction_full 0.998
_diffrn_reflns_point_group_measured_fraction_max 0.994
_diffrn_reflns_theta_full 25.242
_diffrn_reflns_theta_max 27.559
_diffrn_reflns_theta_min 1.902
_exptl_absorpt_coefficient_mu 0.407
_exptl_absorpt_correction_T_max 0.922
_exptl_absorpt_correction_T_min 0.900
_exptl_absorpt_correction_type multi-scan
_exptl_absorpt_process_details sadabs
_exptl_crystal_colour red
_exptl_crystal_density_diffrn 1.484
_exptl_crystal_description block
_exptl_crystal_F_000 2688
_exptl_crystal_size_max 0.260
_exptl_crystal_size_mid 0.240
_exptl_crystal_size_min 0.200
_refine_diff_density_max 0.502
_refine_diff_density_min -0.512
_refine_diff_density_rms 0.063
_refine_ls_extinction_method none
_refine_ls_goodness_of_fit_ref 1.025
_refine_ls_hydrogen_treatment constr
_refine_ls_matrix_type full
_refine_ls_number_parameters 398
_refine_ls_number_reflns 6729
_refine_ls_number_restraints 0
_refine_ls_restrained_S_all 1.025
_refine_ls_R_factor_all 0.1565
_refine_ls_R_factor_gt 0.0735
_refine_ls_shift/su_max 0.000
_refine_ls_shift/su_mean 0.000
_refine_ls_structure_factor_coef Fsqd
_refine_ls_weighting_details 'w=1/[\s^2^(Fo^2^)+(0.0772P)^2^+8.1200P] where P=(Fo^2^+2Fc^2^)/3'
_refine_ls_weighting_scheme calc
_refine_ls_wR_factor_gt 0.1527
_refine_ls_wR_factor_ref 0.1821
_reflns_Friedel_coverage 0.000
_reflns_number_gt 3668
_reflns_number_total 6729
_reflns_threshold_expression 'I > 2\s(I)'
_cod_data_source_file c9qo00951e2.cif
_cod_data_source_block 6c
_cod_original_sg_symbol_H-M 'C 2/c'
_cod_database_code 1555146
_shelx_shelxl_version_number 2014/7
_shelx_space_group_comment
; 
The symmetry employed for this shelxl refinement is uniquely defined 
by the following loop, which should always be used as a source of 
symmetry information in preference to the above space-group names. 
They are only intended as comments. 
;
_shelx_estimated_absorpt_t_min 0.902
_shelx_estimated_absorpt_t_max 0.923

loop_
_space_group_symop_operation_xyz
'x, y, z'
'-x, y, -z+1/2'
'x+1/2, y+1/2, z'
'-x+1/2, y+1/2, -z+1/2'
'-x, -y, -z'
'x, -y, z-1/2'
'-x+1/2, -y+1/2, -z'
'x+1/2, -y+1/2, z-1/2'

loop_
_atom_site_label
_atom_site_type_symbol
_atom_site_fract_x
_atom_site_fract_y
_atom_site_fract_z
_atom_site_U_iso_or_equiv
_atom_site_adp_type
_atom_site_occupancy
_atom_site_site_symmetry_order
_atom_site_calc_flag
_atom_site_refinement_flags_posn
_atom_site_refinement_flags_adp
C1 C 0.0799(2) 0.4854(3) 0.31783(16) 0.0566(11) Uani 1 1 d . .
C2 C 0.0752(3) 0.4104(4) 0.35811(18) 0.0713(13) Uani 1 1 d . .
H2 H 0.0860 0.3435 0.3496 0.086 Uiso 1 1 calc R U
C3 C 0.0544(3) 0.4360(4) 0.41034(19) 0.0820(16) Uani 1 1 d . .
H3 H 0.0518 0.3858 0.4372 0.098 Uiso 1 1 calc R U
C4 C 0.0377(3) 0.5324(4) 0.42372(18) 0.0767(14) Uani 1 1 d . .
H4 H 0.0228 0.5481 0.4592 0.092 Uiso 1 1 calc R U
C5 C 0.0428(2) 0.6071(4) 0.38453(15) 0.0646(12) Uani 1 1 d . .
H5 H 0.0317 0.6737 0.3937 0.078 Uiso 1 1 calc R U
C6 C 0.0645(2) 0.5840(3) 0.33139(15) 0.0553(11) Uani 1 1 d . .
C7 C 0.0997(2) 0.6584(3) 0.24179(14) 0.0460(10) Uani 1 1 d . .
C8 C 0.1241(2) 0.5661(3) 0.21895(14) 0.0464(10) Uani 1 1 d . .
C9 C 0.1563(2) 0.5652(3) 0.16818(15) 0.0503(10) Uani 1 1 d . .
C10 C 0.1874(2) 0.4701(3) 0.14526(15) 0.0448(9) Uani 1 1 d . .
C11 C 0.2618(2) 0.4574(3) 0.14412(15) 0.0492(10) Uani 1 1 d . .
H11 H 0.2922 0.5057 0.1605 0.059 Uiso 1 1 calc R U
C12 C 0.2927(2) 0.3735(3) 0.11894(15) 0.0542(11) Uani 1 1 d . .
H12 H 0.3432 0.3662 0.1182 0.065 Uiso 1 1 calc R U
C13 C 0.2484(3) 0.3026(3) 0.09553(17) 0.0628(12) Uani 1 1 d . .
C14 C 0.1739(3) 0.3119(4) 0.0976(2) 0.0777(14) Uani 1 1 d . .
H14 H 0.1437 0.2621 0.0823 0.093 Uiso 1 1 calc R U
C15 C 0.1437(3) 0.3958(4) 0.12254(19) 0.0669(12) Uani 1 1 d . .
H15 H 0.0931 0.4021 0.1240 0.080 Uiso 1 1 calc R U
C16 C 0.1917(2) 1.0216(3) 0.18676(15) 0.0479(10) Uani 1 1 d . .
C17 C 0.2346(3) 1.1072(3) 0.19468(18) 0.0667(12) Uani 1 1 d . .
H17 H 0.2790 1.1127 0.1768 0.080 Uiso 1 1 calc R U
C18 C 0.2120(3) 1.1841(4) 0.2289(2) 0.0808(16) Uani 1 1 d . .
H18 H 0.2407 1.2417 0.2336 0.097 Uiso 1 1 calc R U
C19 C 0.1478(4) 1.1757(4) 0.25580(19) 0.0828(17) Uani 1 1 d . .
H19 H 0.1340 1.2261 0.2803 0.099 Uiso 1 1 calc R U
C20 C 0.1032(3) 1.0933(4) 0.24709(15) 0.0669(13) Uani 1 1 d . .
H20 H 0.0584 1.0893 0.2645 0.080 Uiso 1 1 calc R U
C21 C 0.1254(2) 1.0156(3) 0.21203(13) 0.0482(10) Uani 1 1 d . .
C22 C 0.14693(18) 0.8454(3) 0.12885(12) 0.0337(8) Uani 1 1 d . .
H22 H 0.1479 0.8301 0.0893 0.040 Uiso 1 1 calc R U
C23 C 0.07590(19) 0.9013(3) 0.14108(12) 0.0339(8) Uani 1 1 d . .
H23 H 0.0366 0.8512 0.1373 0.041 Uiso 1 1 calc R U
C24 C 0.05347(18) 0.9901(2) 0.10509(12) 0.0323(8) Uani 1 1 d . .
C25 C 0.0946(2) 1.0254(3) 0.06182(13) 0.0418(9) Uani 1 1 d . .
H25 H 0.1409 0.9985 0.0563 0.050 Uiso 1 1 calc R U
C26 C 0.0680(2) 1.1002(3) 0.02648(13) 0.0426(9) Uani 1 1 d . .
H26 H 0.0961 1.1237 -0.0024 0.051 Uiso 1 1 calc R U
C27 C 0.0001(2) 1.1384(2) 0.03489(13) 0.0377(9) Uani 1 1 d . .
C28 C -0.0422(2) 1.1066(3) 0.07794(14) 0.0436(9) Uani 1 1 d . .
H28 H -0.0881 1.1347 0.0835 0.052 Uiso 1 1 calc R U
C29 C -0.0149(2) 1.0321(3) 0.11270(13) 0.0392(9) Uani 1 1 d . .
H29 H -0.0431 1.0096 0.1418 0.047 Uiso 1 1 calc R U
C30 C 0.0881(2) 0.8477(3) 0.23657(14) 0.0479(10) Uani 1 1 d . .
C31 C 0.10724(19) 0.7488(3) 0.21222(13) 0.0403(9) Uani 1 1 d . .
C32 C 0.14294(18) 0.7470(3) 0.16054(12) 0.0360(8) Uani 1 1 d . .
C33 C 0.16794(18) 0.6574(3) 0.13968(13) 0.0368(8) Uani 1 1 d . .
C34 C 0.2089(2) 0.6574(3) 0.08677(14) 0.0425(9) Uani 1 1 d . .
C35 C 0.2192(3) 0.5799(3) -0.00052(16) 0.0724(14) Uani 1 1 d . .
H35A H 0.2220 0.6422 -0.0208 0.109 Uiso 1 1 calc R U
H35B H 0.1950 0.5296 -0.0230 0.109 Uiso 1 1 calc R U
H35C H 0.2676 0.5571 0.0092 0.109 Uiso 1 1 calc R U
Cl1 Cl 0.28658(10) 0.19826(10) 0.06300(6) 0.1071(6) Uani 1 1 d . .
Cl2 Cl -0.03483(7) 1.22979(7) -0.01112(4) 0.0594(3) Uani 1 1 d . .
N1 N 0.0708(2) 0.6626(3) 0.29385(12) 0.0667(11) Uani 1 1 d . .
H1 H 0.0548 0.7206 0.3042 0.080 Uiso 1 1 calc R U
N2 N 0.08011(16) 0.9290(2) 0.20049(10) 0.0424(8) Uani 1 1 d . .
O1 O 0.08247(17) 0.8612(2) 0.28664(9) 0.0658(9) Uani 1 1 d . .
O2 O 0.26267(16) 0.7068(2) 0.07909(11) 0.0610(8) Uani 1 1 d . .
O3 O 0.17809(14) 0.59601(19) 0.04943(9) 0.0502(7) Uani 1 1 d . .
S1 S 0.10549(8) 0.44904(9) 0.25082(5) 0.0784(4) Uani 1 1 d . .
S2 S 0.22801(5) 0.92075(8) 0.14753(4) 0.0488(3) Uani 1 1 d . .

loop_
_atom_site_aniso_label
_atom_site_aniso_U_11
_atom_site_aniso_U_22
_atom_site_aniso_U_33
_atom_site_aniso_U_23
_atom_site_aniso_U_13
_atom_site_aniso_U_12
C1 0.052(2) 0.072(3) 0.047(2) 0.025(2) 0.020(2) 0.013(2)
C2 0.086(3) 0.068(3) 0.061(3) 0.025(2) 0.033(3) 0.009(3)
C3 0.102(4) 0.090(4) 0.056(3) 0.039(3) 0.028(3) 0.005(3)
C4 0.110(4) 0.078(3) 0.042(2) 0.022(2) 0.026(3) 0.006(3)
C5 0.083(3) 0.078(3) 0.033(2) 0.015(2) 0.015(2) 0.009(3)
C6 0.057(3) 0.074(3) 0.035(2) 0.026(2) 0.0153(19) 0.020(2)
C7 0.051(2) 0.059(2) 0.0285(19) 0.0105(17) 0.0098(17) 0.023(2)
C8 0.056(2) 0.053(2) 0.030(2) 0.0106(16) 0.0093(18) 0.0115(19)
C9 0.062(3) 0.049(2) 0.040(2) 0.0072(17) 0.0181(19) 0.018(2)
C10 0.050(2) 0.046(2) 0.038(2) 0.0076(17) 0.0125(18) 0.004(2)
C11 0.052(3) 0.052(2) 0.043(2) -0.0068(18) 0.0014(19) 0.004(2)
C12 0.056(3) 0.062(3) 0.045(2) -0.007(2) 0.005(2) 0.014(2)
C13 0.092(4) 0.047(3) 0.050(3) -0.005(2) 0.006(3) 0.018(3)
C14 0.086(4) 0.056(3) 0.091(4) -0.017(3) -0.003(3) -0.013(3)
C15 0.054(3) 0.064(3) 0.084(3) 0.003(3) 0.006(2) 0.001(2)
C16 0.055(3) 0.050(2) 0.038(2) -0.0085(17) -0.016(2) 0.007(2)
C17 0.074(3) 0.060(3) 0.066(3) -0.011(2) -0.019(2) 0.007(2)
C18 0.118(5) 0.058(3) 0.065(3) -0.018(3) -0.030(3) 0.013(3)
C19 0.149(6) 0.050(3) 0.048(3) -0.020(2) -0.018(3) 0.032(3)
C20 0.111(4) 0.062(3) 0.028(2) -0.0005(19) 0.004(2) 0.034(3)
C21 0.072(3) 0.051(2) 0.0210(18) -0.0025(16) -0.0078(19) 0.018(2)
C22 0.042(2) 0.0420(19) 0.0171(16) -0.0004(14) 0.0057(15) 0.0074(16)
C23 0.042(2) 0.043(2) 0.0169(16) 0.0004(14) 0.0038(14) 0.0069(17)
C24 0.040(2) 0.0365(19) 0.0200(16) -0.0021(13) 0.0020(15) -0.0006(16)
C25 0.050(2) 0.049(2) 0.0269(18) 0.0045(16) 0.0049(16) 0.0065(18)
C26 0.066(3) 0.038(2) 0.0243(18) 0.0021(15) 0.0088(18) -0.0068(19)
C27 0.066(3) 0.0222(17) 0.0243(17) -0.0038(13) -0.0086(18) 0.0007(17)
C28 0.053(2) 0.040(2) 0.038(2) -0.0036(16) -0.0015(18) 0.0061(18)
C29 0.051(2) 0.041(2) 0.0252(17) 0.0019(15) 0.0057(16) 0.0058(18)
C30 0.057(3) 0.063(3) 0.0242(19) 0.0076(17) 0.0079(17) 0.028(2)
C31 0.045(2) 0.054(2) 0.0223(17) 0.0075(15) 0.0055(16) 0.0189(18)
C32 0.038(2) 0.049(2) 0.0206(16) 0.0026(15) 0.0024(15) 0.0066(17)
C33 0.037(2) 0.045(2) 0.0290(18) 0.0022(15) 0.0058(16) 0.0097(17)
C34 0.054(3) 0.038(2) 0.036(2) 0.0029(17) 0.0128(19) 0.014(2)
C35 0.112(4) 0.066(3) 0.040(2) -0.008(2) 0.034(3) 0.003(3)
Cl1 0.1635(15) 0.0688(8) 0.0894(10) -0.0277(7) 0.0098(10) 0.0438(9)
Cl2 0.1038(9) 0.0338(5) 0.0402(5) 0.0056(4) -0.0123(5) 0.0090(5)
N1 0.095(3) 0.072(2) 0.0342(18) 0.0234(16) 0.0300(18) 0.044(2)
N2 0.056(2) 0.053(2) 0.0180(14) 0.0020(13) 0.0091(13) 0.0196(16)
O1 0.101(2) 0.077(2) 0.0191(13) 0.0063(12) 0.0157(14) 0.0447(17)
O2 0.0623(19) 0.0647(18) 0.0573(18) -0.0040(14) 0.0286(15) -0.0070(16)
O3 0.0712(18) 0.0525(16) 0.0273(13) -0.0028(12) 0.0131(13) 0.0043(14)
S1 0.1221(11) 0.0571(7) 0.0576(7) 0.0178(6) 0.0430(7) 0.0224(7)
S2 0.0415(6) 0.0532(6) 0.0516(6) -0.0130(5) -0.0014(5) 0.0037(5)

loop_
_atom_type_symbol
_atom_type_description
_atom_type_scat_dispersion_real
_atom_type_scat_dispersion_imag
_atom_type_scat_source
C C 0.0033 0.0016 'International Tables Vol C Tables 4.2.6.8 and 6.1.1.4'
H H 0.0000 0.0000 'International Tables Vol C Tables 4.2.6.8 and 6.1.1.4'
N N 0.0061 0.0033 'International Tables Vol C Tables 4.2.6.8 and 6.1.1.4'
O O 0.0106 0.0060 'International Tables Vol C Tables 4.2.6.8 and 6.1.1.4'
S S 0.1246 0.1234 'International Tables Vol C Tables 4.2.6.8 and 6.1.1.4'
Cl Cl 0.1484 0.1585 'International Tables Vol C Tables 4.2.6.8 and 6.1.1.4'

loop_
_geom_angle_atom_site_label_1
_geom_angle_atom_site_label_2
_geom_angle_atom_site_label_3
_geom_angle
C6 C1 C2 119.4(4)
C6 C1 S1 122.5(3)
C2 C1 S1 118.1(4)
C3 C2 C1 119.5(5)
C3 C2 H2 120.2
C1 C2 H2 120.2
C4 C3 C2 121.5(4)
C4 C3 H3 119.3
C2 C3 H3 119.3
C3 C4 C5 119.5(4)
C3 C4 H4 120.2
C5 C4 H4 120.2
C4 C5 C6 120.5(4)
C4 C5 H5 119.8
C6 C5 H5 119.8
C1 C6 N1 122.2(3)
C1 C6 C5 119.6(4)
N1 C6 C5 118.2(4)
N1 C7 C31 118.4(3)
N1 C7 C8 121.5(3)
C31 C7 C8 120.0(3)
C9 C8 C7 120.1(3)
C9 C8 S1 118.3(3)
C7 C8 S1 121.3(3)
C8 C9 C33 120.0(3)
C8 C9 C10 120.9(3)
C33 C9 C10 118.7(3)
C11 C10 C15 118.2(4)
C11 C10 C9 119.9(4)
C15 C10 C9 121.8(4)
C10 C11 C12 121.2(4)
C10 C11 H11 119.4
C12 C11 H11 119.4
C13 C12 C11 119.4(4)
C13 C12 H12 120.3
C11 C12 H12 120.3
C12 C13 C14 120.6(4)
C12 C13 Cl1 119.7(4)
C14 C13 Cl1 119.8(4)
C13 C14 C15 119.6(4)
C13 C14 H14 120.2
C15 C14 H14 120.2
C10 C15 C14 120.9(4)
C10 C15 H15 119.5
C14 C15 H15 119.5
C21 C16 C17 119.3(4)
C21 C16 S2 122.7(3)
C17 C16 S2 118.0(3)
C18 C17 C16 120.5(5)
C18 C17 H17 119.8
C16 C17 H17 119.8
C19 C18 C17 120.0(5)
C19 C18 H18 120.0
C17 C18 H18 120.0
C18 C19 C20 120.5(4)
C18 C19 H19 119.7
C20 C19 H19 119.7
C19 C20 C21 119.7(5)
C19 C20 H20 120.1
C21 C20 H20 120.1
C16 C21 C20 119.9(4)
C16 C21 N2 118.1(3)
C20 C21 N2 122.0(4)
C32 C22 C23 105.5(3)
C32 C22 S2 112.9(2)
C23 C22 S2 112.1(2)
C32 C22 H22 108.8
C23 C22 H22 108.8
S2 C22 H22 108.8
N2 C23 C24 112.0(3)
N2 C23 C22 106.2(3)
C24 C23 C22 119.0(3)
N2 C23 H23 106.3
C24 C23 H23 106.3
C22 C23 H23 106.3
C25 C24 C29 118.2(3)
C25 C24 C23 123.5(3)
C29 C24 C23 118.0(3)
C24 C25 C26 121.1(3)
C24 C25 H25 119.4
C26 C25 H25 119.4
C27 C26 C25 118.8(3)
C27 C26 H26 120.6
C25 C26 H26 120.6
C26 C27 C28 122.0(3)
C26 C27 Cl2 118.8(3)
C28 C27 Cl2 119.2(3)
C27 C28 C29 118.5(4)
C27 C28 H28 120.8
C29 C28 H28 120.8
C28 C29 C24 121.4(3)
C28 C29 H29 119.3
C24 C29 H29 119.3
O1 C30 N2 119.7(3)
O1 C30 C31 123.1(3)
N2 C30 C31 117.1(3)
C7 C31 C32 119.1(3)
C7 C31 C30 121.6(3)
C32 C31 C30 118.8(3)
C33 C32 C31 120.1(3)
C33 C32 C22 122.4(3)
C31 C32 C22 117.4(3)
C32 C33 C9 120.6(3)
C32 C33 C34 119.5(3)
C9 C33 C34 119.9(3)
O2 C34 O3 124.3(3)
O2 C34 C33 124.0(4)
O3 C34 C33 111.7(3)
O3 C35 H35A 109.5
O3 C35 H35B 109.5
H35A C35 H35B 109.5
O3 C35 H35C 109.5
H35A C35 H35C 109.5
H35B C35 H35C 109.5
C7 N1 C6 127.4(3)
C7 N1 H1 116.3
C6 N1 H1 116.3
C30 N2 C21 116.1(3)
C30 N2 C23 114.9(3)
C21 N2 C23 113.8(3)
C34 O3 C35 115.9(3)
C1 S1 C8 102.76(19)
C16 S2 C22 103.29(17)

loop_
_geom_bond_atom_site_label_1
_geom_bond_atom_site_label_2
_geom_bond_distance
C1 C6 1.375(6)
C1 C2 1.394(5)
C1 S1 1.764(4)
C2 C3 1.370(6)
C2 H2 0.9300
C3 C4 1.352(7)
C3 H3 0.9300
C4 C5 1.374(6)
C4 H4 0.9300
C5 C6 1.388(5)
C5 H5 0.9300
C6 N1 1.386(5)
C7 N1 1.378(4)
C7 C31 1.401(5)
C7 C8 1.414(5)
C8 C9 1.373(5)
C8 S1 1.765(4)
C9 C33 1.419(5)
C9 C10 1.491(5)
C10 C11 1.372(5)
C10 C15 1.374(6)
C11 C12 1.389(5)
C11 H11 0.9300
C12 C13 1.356(6)
C12 H12 0.9300
C13 C14 1.371(7)
C13 Cl1 1.741(4)
C14 C15 1.383(6)
C14 H14 0.9300
C15 H15 0.9300
C16 C21 1.371(5)
C16 C17 1.388(6)
C16 S2 1.773(4)
C17 C18 1.381(6)
C17 H17 0.9300
C18 C19 1.358(7)
C18 H18 0.9300
C19 C20 1.374(7)
C19 H19 0.9300
C20 C21 1.398(5)
C20 H20 0.9300
C21 N2 1.436(5)
C22 C32 1.512(5)
C22 C23 1.529(5)
C22 S2 1.835(4)
C22 H22 0.9800
C23 N2 1.485(4)
C23 C24 1.513(4)
C23 H23 0.9800
C24 C25 1.383(4)
C24 C29 1.383(5)
C25 C26 1.389(5)
C25 H25 0.9300
C26 C27 1.359(5)
C26 H26 0.9300
C27 C28 1.376(5)
C27 Cl2 1.755(3)
C28 C29 1.382(5)
C28 H28 0.9300
C29 H29 0.9300
C30 O1 1.232(4)
C30 N2 1.391(4)
C30 C31 1.479(5)
C31 C32 1.423(4)
C32 C33 1.369(5)
C33 C34 1.497(5)
C34 O2 1.198(4)
C34 O3 1.331(4)
C35 O3 1.452(4)
C35 H35A 0.9600
C35 H35B 0.9600
C35 H35C 0.9600
N1 H1 0.8600

loop_
_geom_hbond_atom_site_label_D
_geom_hbond_atom_site_label_H
_geom_hbond_atom_site_label_A
_geom_hbond_distance_DH
_geom_hbond_distance_HA
_geom_hbond_distance_DA
_geom_hbond_angle_DHA
N1 H1 O1 0.86 1.97 2.639(5) 133.3
